data_1507730
loop_
_publ_author_name
'Huang, Ping'
'Chen, Zhiyuan'
'Yang, Qin'
'Peng, Yiyuan'

_publ_section_title
;
 Silver Triflate and Palladium Acetate Co-catalyzed Reaction of
 N'-(2-Alkynylbenzylidene)hydrazide with N-Allyl Ynamide.
;
_journal_issue 11
_journal_name_full 'Organic letters'
_journal_page_first 2790
_journal_page_last 2793
_journal_paper_doi 10.1021/ol301023m
_journal_volume 14
_journal_year 2012
_chemical_formula_sum 'C33 H29 N3 O2 S'
_chemical_formula_weight 531.65
_chemical_name_systematic
; 
 ? 
;
_space_group_IT_number 14
_symmetry_cell_setting monoclinic
_symmetry_space_group_name_Hall '-P 2yn'
_symmetry_space_group_name_H-M 'P 1 21/n 1'
_atom_sites_solution_hydrogens geom
_atom_sites_solution_primary direct
_atom_sites_solution_secondary difmap
_audit_creation_method SHELXL-97
_cell_angle_alpha 90.00
_cell_angle_beta 98.172(5)
_cell_angle_gamma 90.00
_cell_formula_units_Z 4
_cell_length_a 9.873(4)
_cell_length_b 19.441(8)
_cell_length_c 15.210(6)
_cell_measurement_reflns_used 867
_cell_measurement_temperature 293(2)
_cell_measurement_theta_max 26.270
_cell_measurement_theta_min 2.317
_cell_volume 2890(2)
_computing_cell_refinement 'Bruker SMART'
_computing_data_collection 'Bruker SMART'
_computing_data_reduction 'Bruker SHELXTL'
_computing_molecular_graphics 'Bruker SHELXTL'
_computing_publication_material 'Bruker SHELXTL'
_computing_structure_refinement 'SHELXL-97 (Sheldrick, 1997)'
_computing_structure_solution 'SHELXS-97 (Sheldrick, 1990)'
_diffrn_ambient_temperature 293(2)
_diffrn_measured_fraction_theta_full 0.995
_diffrn_measured_fraction_theta_max 0.995
_diffrn_measurement_device_type 'CCD area detector'
_diffrn_measurement_method 'phi and omega scans'
_diffrn_radiation_monochromator graphite
_diffrn_radiation_source 'fine-focus sealed tube'
_diffrn_radiation_type MoK\a
_diffrn_radiation_wavelength 0.71073
_diffrn_reflns_av_R_equivalents 0.0428
_diffrn_reflns_av_sigmaI/netI 0.0411
_diffrn_reflns_limit_h_max 11
_diffrn_reflns_limit_h_min -11
_diffrn_reflns_limit_k_max 23
_diffrn_reflns_limit_k_min -12
_diffrn_reflns_limit_l_max 18
_diffrn_reflns_limit_l_min -17
_diffrn_reflns_number 11660
_diffrn_reflns_theta_full 25.01
_diffrn_reflns_theta_max 25.01
_diffrn_reflns_theta_min 1.71
_exptl_absorpt_coefficient_mu 0.146
_exptl_absorpt_correction_T_max 0.9856
_exptl_absorpt_correction_T_min 0.9785
_exptl_absorpt_correction_type multi-scan
_exptl_absorpt_process_details sadabs
_exptl_crystal_colour colorless
_exptl_crystal_density_diffrn 1.222
_exptl_crystal_density_method 'not measured'
_exptl_crystal_description block
_exptl_crystal_F_000 1120
_exptl_crystal_size_max 0.15
_exptl_crystal_size_mid 0.12
_exptl_crystal_size_min 0.10
_refine_diff_density_max 0.287
_refine_diff_density_min -0.363
_refine_diff_density_rms 0.055
_refine_ls_extinction_method none
_refine_ls_goodness_of_fit_ref 1.040
_refine_ls_hydrogen_treatment constr
_refine_ls_matrix_type full
_refine_ls_number_parameters 352
_refine_ls_number_reflns 5065
_refine_ls_number_restraints 0
_refine_ls_restrained_S_all 1.040
_refine_ls_R_factor_all 0.0763
_refine_ls_R_factor_gt 0.0580
_refine_ls_shift/su_max 0.000
_refine_ls_shift/su_mean 0.000
_refine_ls_structure_factor_coef Fsqd
_refine_ls_weighting_details 'calc w=1/[\s^2^(Fo^2^)+(0.1166P)^2^+0.0402P] where P=(Fo^2^+2Fc^2^)/3'
_refine_ls_weighting_scheme calc
_refine_ls_wR_factor_gt 0.1682
_refine_ls_wR_factor_ref 0.1827
_reflns_number_gt 3543
_reflns_number_total 5065
_reflns_threshold_expression >2sigma(I)
_cod_data_source_file ol301023m_si_003.cif
_cod_data_source_block a11028b
_cod_depositor_comments
;
The following automatic conversions were performed:

'_symmetry_cell_setting' value 'Monoclinic' changed to 'monoclinic'
according to /home/saulius/struct/CIF-dictionaries/cif_core.dic
dictionary named 'cif_core.dic' version 2.4.1 from 2010-06-29.

Automatic conversion script
Id: cif_fix_values 1715 2011-07-08 13:25:40Z adriana 
;
_cod_original_cell_volume 2889.8(19)
_cod_original_sg_symbol_H-M P2(1)/n
_cod_database_code 1507730

loop_
_symmetry_equiv_pos_as_xyz
'x, y, z'
'-x+1/2, y+1/2, -z+1/2'
'-x, -y, -z'
'x-1/2, -y-1/2, z-1/2'

loop_
_atom_site_label
_atom_site_type_symbol
_atom_site_fract_x
_atom_site_fract_y
_atom_site_fract_z
_atom_site_U_iso_or_equiv
_atom_site_adp_type
_atom_site_occupancy
_atom_site_symmetry_multiplicity
_atom_site_calc_flag
_atom_site_refinement_flags
S1 S 0.59793(7) 0.24373(4) 0.41285(5) 0.0585(2) Uani 1 1 d .
N1 N 0.7314(2) 0.24811(10) 0.35905(13) 0.0501(5) Uani 1 1 d .
N2 N 0.85822(19) 0.41268(10) 0.33391(12) 0.0459(5) Uani 1 1 d .
N3 N 0.75998(19) 0.36410(10) 0.31397(13) 0.0493(5) Uani 1 1 d .
O1 O 0.62560(19) 0.28784(11) 0.48798(12) 0.0722(6) Uani 1 1 d .
O2 O 0.5729(2) 0.17223(10) 0.42502(15) 0.0796(6) Uani 1 1 d .
C1 C 0.8052(2) 0.31099(12) 0.36400(15) 0.0456(5) Uani 1 1 d .
C2 C 0.9336(2) 0.32211(12) 0.41593(14) 0.0449(5) Uani 1 1 d .
C3 C 0.9660(2) 0.38932(12) 0.39578(14) 0.0437(5) Uani 1 1 d .
C4 C 1.0139(2) 0.26878(12) 0.47060(14) 0.0455(5) Uani 1 1 d .
C5 C 0.9623(3) 0.23668(14) 0.54039(16) 0.0536(6) Uani 1 1 d .
H5A H 0.8780 0.2502 0.5552 0.064 Uiso 1 1 calc R
C6 C 1.0347(3) 0.18499(14) 0.58781(16) 0.0614(7) Uani 1 1 d .
H6A H 0.9990 0.1639 0.6344 0.074 Uiso 1 1 calc R
C7 C 1.1595(3) 0.16419(15) 0.56688(17) 0.0635(7) Uani 1 1 d .
H7A H 1.2075 0.1289 0.5986 0.076 Uiso 1 1 calc R
C8 C 1.2126(3) 0.19608(15) 0.49867(18) 0.0636(7) Uani 1 1 d .
H8A H 1.2976 0.1829 0.4849 0.076 Uiso 1 1 calc R
C9 C 1.1401(3) 0.24761(13) 0.45053(17) 0.0547(6) Uani 1 1 d .
H9A H 1.1764 0.2684 0.4040 0.066 Uiso 1 1 calc R
C10 C 1.0762(2) 0.43667(13) 0.42442(15) 0.0497(6) Uani 1 1 d .
C11 C 1.1850(3) 0.42038(15) 0.49127(17) 0.0603(7) Uani 1 1 d .
H11A H 1.1876 0.3777 0.5191 0.072 Uiso 1 1 calc R
C12 C 1.2867(3) 0.46688(17) 0.5153(2) 0.0733(8) Uani 1 1 d .
H12A H 1.3581 0.4556 0.5597 0.088 Uiso 1 1 calc R
C13 C 1.2853(3) 0.53098(19) 0.4746(2) 0.0842(10) Uani 1 1 d .
H13A H 1.3560 0.5620 0.4913 0.101 Uiso 1 1 calc R
C14 C 1.1805(3) 0.54820(16) 0.4101(2) 0.0741(8) Uani 1 1 d .
H14A H 1.1798 0.5912 0.3834 0.089 Uiso 1 1 calc R
C15 C 1.0734(3) 0.50187(14) 0.38356(18) 0.0568(6) Uani 1 1 d .
C16 C 0.9600(3) 0.51934(14) 0.31847(18) 0.0592(7) Uani 1 1 d .
H16A H 0.9597 0.5623 0.2915 0.071 Uiso 1 1 calc R
C17 C 0.8538(3) 0.47725(12) 0.29401(16) 0.0520(6) Uani 1 1 d .
C18 C 0.7333(3) 0.49570(12) 0.22768(17) 0.0567(7) Uani 1 1 d .
C19 C 0.7555(4) 0.53029(14) 0.15088(18) 0.0705(8) Uani 1 1 d .
H19A H 0.8445 0.5390 0.1406 0.085 Uiso 1 1 calc R
C20 C 0.6473(5) 0.55168(18) 0.0902(2) 0.0919(11) Uani 1 1 d .
H20A H 0.6636 0.5742 0.0387 0.110 Uiso 1 1 calc R
C21 C 0.5171(5) 0.54026(18) 0.1047(2) 0.0959(12) Uani 1 1 d .
H21A H 0.4444 0.5554 0.0636 0.115 Uiso 1 1 calc R
C22 C 0.4919(4) 0.50623(17) 0.1804(3) 0.0872(10) Uani 1 1 d .
H22A H 0.4024 0.4981 0.1901 0.105 Uiso 1 1 calc R
C23 C 0.6004(3) 0.48427(14) 0.2416(2) 0.0699(8) Uani 1 1 d .
H23A H 0.5833 0.4615 0.2927 0.084 Uiso 1 1 calc R
C24 C 0.7248(3) 0.20853(14) 0.2748(2) 0.0624(7) Uani 1 1 d .
H24A H 0.6705 0.1674 0.2791 0.075 Uiso 1 1 calc R
H24B H 0.6789 0.2362 0.2264 0.075 Uiso 1 1 calc R
C25 C 0.8604(3) 0.18838(16) 0.2537(2) 0.0726(8) Uani 1 1 d .
H25A H 0.9259 0.2167 0.2912 0.087 Uiso 1 1 calc R
H25B H 0.8750 0.1416 0.2753 0.087 Uiso 1 1 calc R
C26 C 0.8982(4) 0.1891(2) 0.1775(2) 0.0956(11) Uani 1 1 d .
H26A H 0.9916 0.1741 0.1822 0.143 Uiso 1 1 calc R
H26B H 0.8907 0.2351 0.1541 0.143 Uiso 1 1 calc R
H26C H 0.8410 0.1589 0.1386 0.143 Uiso 1 1 calc R
C27 C 0.4552(2) 0.27627(14) 0.34203(17) 0.0532(6) Uani 1 1 d .
C28 C 0.3797(3) 0.23305(16) 0.28174(19) 0.0657(7) Uani 1 1 d .
H28A H 0.4034 0.1869 0.2785 0.079 Uiso 1 1 calc R
C29 C 0.2681(3) 0.25924(18) 0.2260(2) 0.0698(8) Uani 1 1 d .
H29A H 0.2177 0.2305 0.1847 0.084 Uiso 1 1 calc R
C30 C 0.2311(3) 0.32711(18) 0.23110(18) 0.0683(8) Uani 1 1 d .
C31 C 0.3074(3) 0.36960(16) 0.29189(19) 0.0650(7) Uani 1 1 d .
H31A H 0.2828 0.4156 0.2958 0.078 Uiso 1 1 calc R
C32 C 0.4202(3) 0.34442(14) 0.34714(18) 0.0603(7) Uani 1 1 d .
H32A H 0.4719 0.3734 0.3874 0.072 Uiso 1 1 calc R
C33 C 0.1046(4) 0.3553(3) 0.1729(2) 0.1069(13) Uani 1 1 d .
H33A H 0.0630 0.3195 0.1348 0.160 Uiso 1 1 calc R
H33B H 0.1308 0.3925 0.1374 0.160 Uiso 1 1 calc R
H33C H 0.0403 0.3717 0.2099 0.160 Uiso 1 1 calc R

loop_
_atom_site_aniso_label
_atom_site_aniso_U_11
_atom_site_aniso_U_22
_atom_site_aniso_U_33
_atom_site_aniso_U_23
_atom_site_aniso_U_13
_atom_site_aniso_U_12
S1 0.0515(4) 0.0621(4) 0.0633(4) 0.0117(3) 0.0132(3) -0.0037(3)
N1 0.0463(11) 0.0480(11) 0.0560(12) 0.0056(9) 0.0070(9) -0.0021(9)
N2 0.0512(11) 0.0430(11) 0.0439(10) 0.0019(8) 0.0079(8) -0.0006(8)
N3 0.0489(11) 0.0460(11) 0.0520(11) 0.0012(9) 0.0034(9) -0.0024(9)
O1 0.0644(11) 0.0986(16) 0.0548(11) 0.0021(10) 0.0129(9) -0.0044(11)
O2 0.0715(13) 0.0683(13) 0.1023(16) 0.0291(12) 0.0235(11) -0.0059(10)
C1 0.0454(12) 0.0464(13) 0.0457(12) 0.0055(11) 0.0088(10) -0.0003(10)
C2 0.0471(12) 0.0494(13) 0.0395(11) 0.0025(10) 0.0106(9) 0.0015(10)
C3 0.0458(12) 0.0463(13) 0.0402(11) -0.0016(10) 0.0103(9) 0.0011(10)
C4 0.0474(12) 0.0506(13) 0.0381(11) -0.0003(10) 0.0045(9) -0.0016(10)
C5 0.0539(14) 0.0638(15) 0.0441(13) 0.0058(12) 0.0102(11) -0.0014(12)
C6 0.0745(17) 0.0639(16) 0.0454(13) 0.0140(12) 0.0073(12) -0.0036(14)
C7 0.0742(18) 0.0590(17) 0.0530(15) 0.0095(13) -0.0060(13) 0.0084(13)
C8 0.0553(15) 0.0678(17) 0.0671(17) 0.0057(14) 0.0069(13) 0.0127(13)
C9 0.0534(14) 0.0618(16) 0.0508(14) 0.0101(12) 0.0136(11) 0.0038(12)
C10 0.0490(13) 0.0563(14) 0.0457(12) -0.0088(11) 0.0132(10) -0.0011(11)
C11 0.0575(15) 0.0682(17) 0.0543(15) -0.0109(13) 0.0041(12) -0.0016(13)
C12 0.0616(17) 0.081(2) 0.0740(19) -0.0200(17) -0.0032(14) -0.0078(15)
C13 0.0645(19) 0.084(2) 0.103(3) -0.030(2) 0.0066(17) -0.0204(17)
C14 0.0731(19) 0.0589(17) 0.090(2) -0.0079(16) 0.0110(16) -0.0163(15)
C15 0.0590(15) 0.0501(14) 0.0632(15) -0.0066(12) 0.0157(12) -0.0067(12)
C16 0.0675(17) 0.0460(14) 0.0645(16) 0.0053(12) 0.0104(13) -0.0044(12)
C17 0.0650(15) 0.0429(13) 0.0488(13) 0.0023(11) 0.0110(11) 0.0004(11)
C18 0.0754(18) 0.0388(13) 0.0532(14) 0.0004(11) -0.0004(12) -0.0001(12)
C19 0.104(2) 0.0520(16) 0.0537(16) 0.0045(13) 0.0056(15) 0.0022(15)
C20 0.138(3) 0.070(2) 0.0606(19) 0.0176(16) -0.011(2) 0.000(2)
C21 0.117(3) 0.071(2) 0.085(2) 0.0111(19) -0.038(2) 0.002(2)
C22 0.082(2) 0.0680(19) 0.101(3) 0.0147(19) -0.0228(19) -0.0020(16)
C23 0.0761(19) 0.0568(16) 0.0712(18) 0.0141(14) -0.0088(15) -0.0010(14)
C24 0.0580(15) 0.0511(15) 0.0775(18) -0.0055(14) 0.0072(13) -0.0029(12)
C25 0.0732(19) 0.0648(18) 0.081(2) -0.0081(16) 0.0150(15) -0.0035(15)
C26 0.093(2) 0.107(3) 0.091(2) -0.023(2) 0.029(2) -0.015(2)
C27 0.0465(13) 0.0592(15) 0.0564(14) -0.0002(12) 0.0160(11) -0.0059(11)
C28 0.0521(15) 0.0693(18) 0.0790(19) -0.0167(15) 0.0206(14) -0.0038(13)
C29 0.0522(15) 0.094(2) 0.0643(17) -0.0170(16) 0.0116(13) -0.0034(15)
C30 0.0540(15) 0.100(2) 0.0547(15) 0.0085(16) 0.0189(12) 0.0070(16)
C31 0.0583(16) 0.0678(17) 0.0728(18) 0.0060(15) 0.0222(14) 0.0055(14)
C32 0.0522(14) 0.0633(16) 0.0665(16) -0.0042(14) 0.0129(12) -0.0039(13)
C33 0.081(2) 0.152(4) 0.083(2) 0.013(2) -0.0023(19) 0.028(2)

loop_
_atom_type_symbol
_atom_type_description
_atom_type_scat_dispersion_real
_atom_type_scat_dispersion_imag
_atom_type_scat_source
C C 0.0033 0.0016 'International Tables Vol C Tables 4.2.6.8 and 6.1.1.4'
H H 0.0000 0.0000 'International Tables Vol C Tables 4.2.6.8 and 6.1.1.4'
N N 0.0061 0.0033 'International Tables Vol C Tables 4.2.6.8 and 6.1.1.4'
O O 0.0106 0.0060 'International Tables Vol C Tables 4.2.6.8 and 6.1.1.4'
S S 0.1246 0.1234 'International Tables Vol C Tables 4.2.6.8 and 6.1.1.4'

loop_
_geom_angle_atom_site_label_1
_geom_angle_atom_site_label_2
_geom_angle_atom_site_label_3
_geom_angle
O1 S1 O2 119.94(13)
O1 S1 N1 106.94(11)
O2 S1 N1 106.25(12)
O1 S1 C27 108.63(13)
O2 S1 C27 106.87(12)
N1 S1 C27 107.66(11)
C1 N1 C24 116.7(2)
C1 N1 S1 117.31(16)
C24 N1 S1 117.43(16)
N3 N2 C17 123.57(19)
N3 N2 C3 112.18(18)
C17 N2 C3 124.2(2)
C1 N3 N2 104.03(17)
N3 C1 C2 113.9(2)
N3 C1 N1 120.85(19)
C2 C1 N1 125.1(2)
C3 C2 C1 103.72(19)
C3 C2 C4 131.2(2)
C1 C2 C4 124.9(2)
C2 C3 N2 106.13(19)
C2 C3 C10 136.0(2)
N2 C3 C10 117.8(2)
C9 C4 C5 118.3(2)
C9 C4 C2 120.6(2)
C5 C4 C2 121.1(2)
C6 C5 C4 120.6(3)
C6 C5 H5A 119.7
C4 C5 H5A 119.7
C7 C6 C5 120.6(2)
C7 C6 H6A 119.7
C5 C6 H6A 119.7
C8 C7 C6 119.5(2)
C8 C7 H7A 120.3
C6 C7 H7A 120.3
C7 C8 C9 120.3(3)
C7 C8 H8A 119.9
C9 C8 H8A 119.9
C8 C9 C4 120.9(2)
C8 C9 H9A 119.6
C4 C9 H9A 119.6
C11 C10 C15 119.1(2)
C11 C10 C3 122.7(2)
C15 C10 C3 118.2(2)
C12 C11 C10 120.2(3)
C12 C11 H11A 119.9
C10 C11 H11A 119.9
C11 C12 C13 121.0(3)
C11 C12 H12A 119.5
C13 C12 H12A 119.5
C14 C13 C12 119.9(3)
C14 C13 H13A 120.0
C12 C13 H13A 120.0
C13 C14 C15 120.9(3)
C13 C14 H14A 119.5
C15 C14 H14A 119.5
C14 C15 C10 118.9(3)
C14 C15 C16 122.1(3)
C10 C15 C16 119.0(2)
C17 C16 C15 123.6(2)
C17 C16 H16A 118.2
C15 C16 H16A 118.2
C16 C17 N2 117.0(2)
C16 C17 C18 124.0(2)
N2 C17 C18 119.0(2)
C23 C18 C19 118.3(3)
C23 C18 C17 123.0(2)
C19 C18 C17 118.6(3)
C20 C19 C18 120.7(3)
C20 C19 H19A 119.7
C18 C19 H19A 119.7
C21 C20 C19 120.5(3)
C21 C20 H20A 119.8
C19 C20 H20A 119.8
C20 C21 C22 120.2(3)
C20 C21 H21A 119.9
C22 C21 H21A 119.9
C21 C22 C23 119.7(4)
C21 C22 H22A 120.2
C23 C22 H22A 120.2
C18 C23 C22 120.7(3)
C18 C23 H23A 119.6
C22 C23 H23A 119.6
C25 C24 N1 113.3(2)
C25 C24 H24A 108.9
N1 C24 H24A 108.9
C25 C24 H24B 108.9
N1 C24 H24B 108.9
H24A C24 H24B 107.7
C26 C25 C24 126.2(3)
C26 C25 H25A 105.8
C24 C25 H25A 105.8
C26 C25 H25B 105.8
C24 C25 H25B 105.8
H25A C25 H25B 106.2
C25 C26 H26A 109.5
C25 C26 H26B 109.5
H26A C26 H26B 109.5
C25 C26 H26C 109.5
H26A C26 H26C 109.5
H26B C26 H26C 109.5
C32 C27 C28 120.5(3)
C32 C27 S1 119.8(2)
C28 C27 S1 119.7(2)
C27 C28 C29 119.3(3)
C27 C28 H28A 120.4
C29 C28 H28A 120.4
C30 C29 C28 120.8(3)
C30 C29 H29A 119.6
C28 C29 H29A 119.6
C29 C30 C31 119.2(3)
C29 C30 C33 121.0(3)
C31 C30 C33 119.8(3)
C30 C31 C32 120.6(3)
C30 C31 H31A 119.7
C32 C31 H31A 119.7
C27 C32 C31 119.6(3)
C27 C32 H32A 120.2
C31 C32 H32A 120.2
C30 C33 H33A 109.5
C30 C33 H33B 109.5
H33A C33 H33B 109.5
C30 C33 H33C 109.5
H33A C33 H33C 109.5
H33B C33 H33C 109.5

loop_
_geom_bond_atom_site_label_1
_geom_bond_atom_site_label_2
_geom_bond_distance
S1 O1 1.424(2)
S1 O2 1.428(2)
S1 N1 1.649(2)
S1 C27 1.765(3)
N1 C1 1.420(3)
N1 C24 1.489(3)
N2 N3 1.357(3)
N2 C17 1.392(3)
N2 C3 1.393(3)
N3 C1 1.322(3)
C1 C2 1.411(3)
C2 C3 1.390(3)
C2 C4 1.486(3)
C3 C10 1.444(3)
C4 C9 1.387(3)
C4 C5 1.389(3)
C5 C6 1.376(4)
C5 H5A 0.9300
C6 C7 1.376(4)
C6 H6A 0.9300
C7 C8 1.375(4)
C7 H7A 0.9300
C8 C9 1.379(3)
C8 H8A 0.9300
C9 H9A 0.9300
C10 C11 1.407(3)
C10 C15 1.410(4)
C11 C12 1.361(4)
C11 H11A 0.9300
C12 C13 1.391(5)
C12 H12A 0.9300
C13 C14 1.362(4)
C13 H13A 0.9300
C14 C15 1.404(4)
C14 H14A 0.9300
C15 C16 1.426(4)
C16 C17 1.340(4)
C16 H16A 0.9300
C17 C18 1.490(3)
C18 C23 1.377(4)
C18 C19 1.392(4)
C19 C20 1.374(5)
C19 H19A 0.9300
C20 C21 1.353(6)
C20 H20A 0.9300
C21 C22 1.381(6)
C21 H21A 0.9300
C22 C23 1.383(4)
C22 H22A 0.9300
C23 H23A 0.9300
C24 C25 1.473(4)
C24 H24A 0.9700
C24 H24B 0.9700
C25 C26 1.267(4)
C25 H25A 0.9700
C25 H25B 0.9700
C26 H26A 0.9600
C26 H26B 0.9600
C26 H26C 0.9600
C27 C32 1.374(4)
C27 C28 1.382(4)
C28 C29 1.388(4)
C28 H28A 0.9300
C29 C30 1.374(4)
C29 H29A 0.9300
C30 C31 1.381(4)
C30 C33 1.526(4)
C31 C32 1.386(4)
C31 H31A 0.9300
C32 H32A 0.9300
C33 H33A 0.9600
C33 H33B 0.9600
C33 H33C 0.9600

loop_
_cod_related_entry_id
_cod_related_entry_code
_cod_related_entry_database
1 30651914 ChemSpider
